data_7226525
loop_
_publ_author_name
'Hao, Pengfei'
'Qiao, Yanrong'
'yu, tanlai'
'shen, junju'
'Dai, Dongting'
'fu, yunlong'

_publ_section_title
;
 Spontaneous Chiral Resolution and Hierarchical Directing Effects of
 Two-winged Propeller-like SDAs on the Construction of Noncentrosymmetric
 Iodoargentates/Iodocuprates
;
_journal_name_full 'RSC Adv.'
_journal_paper_doi 10.1039/C6RA15159K
_journal_year 2016
_chemical_formula_moiety 'Cu3 I5, C13 H11 N2, 2(H2O)'
_chemical_formula_sum 'C13 H15 Cu3 I5 N2 O2'
_chemical_formula_weight 1056.37
_chemical_name_common '[BCP][CuI2CuIII5]?2H2O'
_chemical_name_systematic 'compound 2'
_space_group_IT_number 4
_symmetry_cell_setting monoclinic
_symmetry_space_group_name_Hall 'P 2yb'
_symmetry_space_group_name_H-M 'P 1 21 1'
_atom_sites_solution_hydrogens geom
_atom_sites_solution_primary direct
_atom_sites_solution_secondary difmap
_audit_creation_method SHELXL-97
_audit_update_record
;
2015-12-03 deposited with the CCDC.
2016-09-09 downloaded from the CCDC.
;
_cell_angle_alpha 90.00
_cell_angle_beta 106.319(4)
_cell_angle_gamma 90.00
_cell_formula_units_Z 2
_cell_length_a 8.7403(3)
_cell_length_b 10.9631(4)
_cell_length_c 13.0161(5)
_cell_measurement_reflns_used 2291
_cell_measurement_temperature 293(2)
_cell_measurement_theta_max 28.8970
_cell_measurement_theta_min 3.1140
_cell_volume 1196.97(8)
_computing_cell_refinement
;
CrysAlisPro, Agilent Technologies,
Version 1.171.37.33 (release 27-03-2014 CrysAlis171 .NET)
(compiled Mar 27 2014,17:12:48)
;
_computing_data_collection
;
CrysAlisPro, Agilent Technologies,
Version 1.171.37.33 (release 27-03-2014 CrysAlis171 .NET)
(compiled Mar 27 2014,17:12:48)
;
_computing_data_reduction
;
CrysAlisPro, Agilent Technologies,
Version 1.171.37.33 (release 27-03-2014 CrysAlis171 .NET)
(compiled Mar 27 2014,17:12:48)
;
_computing_structure_refinement 'SHELXL-97 (Sheldrick, 1997)'
_computing_structure_solution 'SHELXS-97 (Sheldrick, 1990)'
_diffrn_ambient_temperature 293(2)
_diffrn_detector_area_resol_mean 16.0710
_diffrn_measured_fraction_theta_full 0.998
_diffrn_measured_fraction_theta_max 0.998
_diffrn_measurement_device_type 'Xcalibur, Eos, Gemini'
_diffrn_radiation_monochromator graphite
_diffrn_radiation_source 'fine-focus sealed tube'
_diffrn_radiation_type MoK\a
_diffrn_radiation_wavelength 0.71073
_diffrn_reflns_av_R_equivalents 0.0258
_diffrn_reflns_av_sigmaI/netI 0.0451
_diffrn_reflns_limit_h_max 10
_diffrn_reflns_limit_h_min -9
_diffrn_reflns_limit_k_max 5
_diffrn_reflns_limit_k_min -13
_diffrn_reflns_limit_l_max 13
_diffrn_reflns_limit_l_min -16
_diffrn_reflns_number 5233
_diffrn_reflns_theta_full 26.00
_diffrn_reflns_theta_max 26.00
_diffrn_reflns_theta_min 3.06
_exptl_absorpt_coefficient_mu 9.098
_exptl_absorpt_correction_T_max 0.4631
_exptl_absorpt_correction_T_min 0.2912
_exptl_absorpt_correction_type multi-scan
_exptl_absorpt_process_details
;
CrysAlisPro, Agilent Technologies,
Version 1.171.37.33 (release 27-03-2014 CrysAlis171 .NET)
(compiled Mar 27 2014,17:12:48)
Empirical absorption correction using spherical harmonics,
 implemented in SCALE3 ABSPACK scaling algorithm.
;
_exptl_crystal_colour black-red
_exptl_crystal_density_diffrn 2.920
_exptl_crystal_density_method 'not measured'
_exptl_crystal_description plate
_exptl_crystal_F_000 942
_exptl_crystal_size_max 0.18
_exptl_crystal_size_mid 0.11
_exptl_crystal_size_min 0.10
_refine_diff_density_max 1.801
_refine_diff_density_min -1.256
_refine_diff_density_rms 0.150
_refine_ls_abs_structure_details 'Flack H D (1983), Acta Cryst. A39, 876-881'
_refine_ls_abs_structure_Flack 0.01(5)
_refine_ls_extinction_method SHELXL
_refine_ls_goodness_of_fit_ref 1.012
_refine_ls_hydrogen_treatment constr
_refine_ls_matrix_type full
_refine_ls_number_parameters 226
_refine_ls_number_reflns 3167
_refine_ls_number_restraints 1
_refine_ls_restrained_S_all 1.012
_refine_ls_R_factor_all 0.0380
_refine_ls_R_factor_gt 0.0319
_refine_ls_shift/su_max 0.000
_refine_ls_shift/su_mean 0.000
_refine_ls_structure_factor_coef Fsqd
_refine_ls_weighting_details 'calc w=1/[\s^2^(Fo^2^)+(0.0286P)^2^+0.0000P] where P=(Fo^2^+2Fc^2^)/3'
_refine_ls_weighting_scheme calc
_refine_ls_wR_factor_gt 0.0622
_refine_ls_wR_factor_ref 0.0651
_reflns_number_gt 2868
_reflns_number_total 3167
_reflns_threshold_expression >2sigma(I)
_cod_data_source_file c6ra15159k2.cif
_cod_data_source_block compound2
_cod_depositor_comments
;
The following automatic conversions were performed:

'_exptl_absorpt_correction_type' value 'Multi-scan' changed to
'multi-scan' according to
/usr/data/users/saulius/crontab/automatic-downloads/rss-feeds/RSC/lib/dictionaries/cif_core.dic
dictionary named 'cif_core.dic' version 2.4.2 from 2011-04-26.

Automatic conversion script
Id: cif_fix_values 4268 2015-11-12 08:31:59Z antanas 
;
_cod_original_cell_volume 1196.96(7)
_cod_original_sg_symbol_H-M 'P 21'
_cod_database_code 7226525

loop_
_symmetry_equiv_pos_as_xyz
'x, y, z'
'-x, y+1/2, -z'

loop_
_atom_site_label
_atom_site_type_symbol
_atom_site_fract_x
_atom_site_fract_y
_atom_site_fract_z
_atom_site_U_iso_or_equiv
_atom_site_adp_type
_atom_site_occupancy
_atom_site_symmetry_multiplicity
_atom_site_calc_flag
_atom_site_refinement_flags
Cu1 Cu 0.44591(15) 0.57695(15) 0.46221(12) 0.0450(4) Uani 1 1 d .
Cu2 Cu 0.71122(17) 0.6476(2) 0.61587(14) 0.0646(5) Uani 1 1 d .
Cu3 Cu 0.50718(17) 0.83314(15) 0.46818(13) 0.0510(4) Uani 1 1 d .
I1 I 0.34500(8) 0.38856(7) 0.32766(6) 0.03943(18) Uani 1 1 d .
I2 I 0.48565(8) 0.51784(7) 0.66756(6) 0.03719(18) Uani 1 1 d .
I3 I 0.69993(7) 0.66348(7) 0.40811(6) 0.03672(18) Uani 1 1 d .
I4 I 0.99712(8) 0.58133(8) 0.71834(7) 0.0459(2) Uani 1 1 d .
I5 I 0.21830(7) 0.74417(7) 0.42083(6) 0.03788(19) Uani 1 1 d .
N1 N 0.4526(13) 0.0029(12) -0.0958(12) 0.081(4) Uani 1 1 d .
N2 N 0.8572(10) 0.3725(9) -0.0163(7) 0.040(2) Uani 1 1 d .
O1 O 0.0419(10) 0.4408(11) 0.4755(9) 0.084(3) Uani 1 1 d .
O2 O 0.7859(11) 0.3549(10) 0.3050(7) 0.078(3) Uani 1 1 d .
C1 C 0.5343(14) 0.0840(14) -0.0794(11) 0.056(4) Uani 1 1 d .
C2 C 0.6448(13) 0.1861(11) -0.0608(9) 0.043(3) Uani 1 1 d .
C3 C 0.6840(13) 0.2451(14) -0.1407(10) 0.055(3) Uani 1 1 d .
H3 H 0.6375 0.2220 -0.2114 0.066 Uiso 1 1 calc R
C4 C 0.7125(14) 0.2216(14) 0.0439(10) 0.054(4) Uani 1 1 d .
H4 H 0.6859 0.1807 0.0991 0.065 Uiso 1 1 calc R
C5 C 0.8169(14) 0.3151(14) 0.0669(11) 0.060(4) Uani 1 1 d .
H5 H 0.8609 0.3403 0.1373 0.072 Uiso 1 1 calc R
C6 C 0.7936(13) 0.3402(12) -0.1182(10) 0.049(3) Uani 1 1 d .
H6 H 0.8220 0.3804 -0.1730 0.059 Uiso 1 1 calc R
C7 C 0.9731(13) 0.4773(11) 0.0108(11) 0.045(3) Uani 1 1 d .
H7A H 1.0175 0.4916 -0.0485 0.054 Uiso 1 1 calc R
H7B H 1.0600 0.4560 0.0730 0.054 Uiso 1 1 calc R
C8 C 0.8936(11) 0.5941(11) 0.0342(9) 0.038(3) Uani 1 1 d .
C9 C 0.9236(13) 0.6347(13) 0.1386(10) 0.048(3) Uani 1 1 d .
H9 H 0.9912 0.5909 0.1943 0.058 Uiso 1 1 calc R
C10 C 0.8534(13) 0.7394(13) 0.1594(9) 0.047(3) Uani 1 1 d .
H10 H 0.8799 0.7696 0.2290 0.056 Uiso 1 1 calc R
C11 C 0.7439(13) 0.8013(12) 0.0793(10) 0.046(3) Uani 1 1 d .
H11 H 0.6909 0.8692 0.0953 0.056 Uiso 1 1 calc R
C12 C 0.7139(15) 0.7609(13) -0.0255(11) 0.053(3) Uani 1 1 d .
H12 H 0.6432 0.8029 -0.0811 0.063 Uiso 1 1 calc R
C13 C 0.7898(12) 0.6584(13) -0.0460(8) 0.043(3) Uani 1 1 d .
H13 H 0.7705 0.6317 -0.1164 0.052 Uiso 1 1 calc R

loop_
_atom_site_aniso_label
_atom_site_aniso_U_11
_atom_site_aniso_U_22
_atom_site_aniso_U_33
_atom_site_aniso_U_23
_atom_site_aniso_U_13
_atom_site_aniso_U_12
Cu1 0.0437(8) 0.0405(9) 0.0489(9) -0.0002(8) 0.0101(6) 0.0005(7)
Cu2 0.0475(8) 0.0876(15) 0.0558(10) 0.0086(11) 0.0098(7) -0.0058(9)
Cu3 0.0517(8) 0.0453(10) 0.0543(10) -0.0037(9) 0.0122(7) -0.0067(8)
I1 0.0536(4) 0.0297(4) 0.0342(4) -0.0013(4) 0.0111(3) -0.0027(4)
I2 0.0402(4) 0.0342(4) 0.0372(4) 0.0022(4) 0.0108(3) -0.0024(3)
I3 0.0366(4) 0.0342(4) 0.0426(4) -0.0004(4) 0.0165(3) 0.0031(3)
I4 0.0384(4) 0.0488(5) 0.0475(5) -0.0011(4) 0.0072(3) -0.0046(4)
I5 0.0318(3) 0.0338(4) 0.0468(4) 0.0012(4) 0.0091(3) 0.0047(3)
N1 0.057(7) 0.056(9) 0.131(13) -0.017(9) 0.030(7) -0.005(7)
N2 0.048(5) 0.033(6) 0.040(6) 0.002(5) 0.014(4) 0.006(5)
O1 0.066(6) 0.084(8) 0.110(9) -0.002(8) 0.039(6) 0.001(6)
O2 0.105(7) 0.067(8) 0.057(6) -0.005(6) 0.015(5) 0.028(6)
C1 0.036(7) 0.055(9) 0.073(9) 0.013(9) 0.008(6) 0.011(7)
C2 0.047(6) 0.036(7) 0.043(7) -0.003(6) 0.007(5) 0.013(5)
C3 0.056(7) 0.060(9) 0.044(7) -0.006(8) 0.006(6) -0.010(7)
C4 0.062(7) 0.059(10) 0.038(7) 0.013(8) 0.009(6) -0.005(7)
C5 0.061(8) 0.066(10) 0.055(9) 0.012(8) 0.017(7) -0.002(8)
C6 0.066(8) 0.050(8) 0.037(7) -0.003(7) 0.022(6) 0.002(7)
C7 0.038(6) 0.035(7) 0.061(8) -0.012(7) 0.013(5) 0.000(5)
C8 0.031(6) 0.037(7) 0.044(7) -0.008(6) 0.010(5) -0.008(5)
C9 0.042(6) 0.056(9) 0.047(7) -0.005(7) 0.013(5) -0.006(6)
C10 0.052(7) 0.056(9) 0.034(6) -0.014(7) 0.014(5) -0.020(7)
C11 0.046(7) 0.040(7) 0.062(9) -0.008(7) 0.031(6) -0.012(6)
C12 0.063(8) 0.050(9) 0.050(8) -0.005(8) 0.025(6) 0.006(7)
C13 0.042(6) 0.065(9) 0.025(6) -0.001(7) 0.013(5) -0.001(7)

loop_
_atom_type_symbol
_atom_type_description
_atom_type_scat_dispersion_real
_atom_type_scat_dispersion_imag
_atom_type_scat_source
C C 0.0033 0.0016 'International Tables Vol C Tables 4.2.6.8 and 6.1.1.4'
H H 0.0000 0.0000 'International Tables Vol C Tables 4.2.6.8 and 6.1.1.4'
N N 0.0061 0.0033 'International Tables Vol C Tables 4.2.6.8 and 6.1.1.4'
O O 0.0106 0.0060 'International Tables Vol C Tables 4.2.6.8 and 6.1.1.4'
Cu Cu 0.3201 1.2651 'International Tables Vol C Tables 4.2.6.8 and 6.1.1.4'
I I -0.4742 1.8119 'International Tables Vol C Tables 4.2.6.8 and 6.1.1.4'

loop_
_geom_angle_atom_site_label_1
_geom_angle_atom_site_label_2
_geom_angle_atom_site_label_3
_geom_angle
_geom_angle_site_symmetry_1
_geom_angle_site_symmetry_3
I5 Cu1 I2 104.49(5) . .
I5 Cu1 I3 109.36(6) . .
I2 Cu1 I3 117.57(5) . .
I5 Cu1 I1 108.00(5) . .
I2 Cu1 I1 113.01(6) . .
I3 Cu1 I1 104.15(5) . .
I5 Cu1 Cu2 112.94(7) . .
I2 Cu1 Cu2 59.27(5) . .
I3 Cu1 Cu2 59.61(5) . .
I1 Cu1 Cu2 138.96(7) . .
I5 Cu1 Cu3 139.14(7) . 2_646
I2 Cu1 Cu3 58.83(5) . 2_646
I3 Cu1 Cu3 111.33(6) . 2_646
I1 Cu1 Cu3 58.15(5) . 2_646
Cu2 Cu1 Cu3 90.96(7) . 2_646
I5 Cu1 Cu3 56.56(5) . .
I2 Cu1 Cu3 103.90(6) . .
I3 Cu1 Cu3 59.80(5) . .
I1 Cu1 Cu3 142.84(7) . .
Cu2 Cu1 Cu3 65.46(6) . .
Cu3 Cu1 Cu3 156.31(6) 2_646 .
I4 Cu2 I2 113.34(7) . .
I4 Cu2 I3 107.14(6) . .
I2 Cu2 I3 117.93(6) . .
I4 Cu2 Cu1 143.31(10) . .
I2 Cu2 Cu1 59.64(5) . .
I3 Cu2 Cu1 59.62(5) . .
I4 Cu2 I1 110.04(7) . 2_656
I2 Cu2 I1 103.80(6) . 2_656
I3 Cu2 I1 104.00(7) . 2_656
Cu1 Cu2 I1 106.48(7) . 2_656
I4 Cu2 Cu3 146.29(8) . .
I2 Cu2 Cu3 100.02(6) . .
I3 Cu2 Cu3 57.72(5) . .
Cu1 Cu2 Cu3 59.53(5) . .
I1 Cu2 Cu3 54.50(5) 2_656 .
I5 Cu3 I1 118.91(6) . 2_656
I5 Cu3 I2 108.91(6) . 2_656
I1 Cu3 I2 112.69(6) 2_656 2_656
I5 Cu3 I3 107.89(6) . .
I1 Cu3 I3 105.71(5) 2_656 .
I2 Cu3 I3 101.04(5) 2_656 .
I5 Cu3 Cu1 118.29(7) . 2_656
I1 Cu3 Cu1 58.61(5) 2_656 2_656
I2 Cu3 Cu1 58.02(5) 2_656 2_656
I3 Cu3 Cu1 133.18(6) . 2_656
I5 Cu3 Cu1 57.68(4) . .
I1 Cu3 Cu1 106.53(7) 2_656 .
I2 Cu3 Cu1 139.33(7) 2_656 .
I3 Cu3 Cu1 57.01(4) . .
Cu1 Cu3 Cu1 162.11(6) 2_656 .
I5 Cu3 Cu2 104.94(7) . .
I1 Cu3 Cu2 59.09(5) 2_656 .
I2 Cu3 Cu2 143.62(6) 2_656 .
I3 Cu3 Cu2 55.13(5) . .
Cu1 Cu3 Cu2 115.40(7) 2_656 .
Cu1 Cu3 Cu2 55.01(6) . .
Cu3 I1 Cu1 63.24(5) 2_646 .
Cu3 I1 Cu2 66.41(5) 2_646 2_646
Cu1 I1 Cu2 126.74(5) . 2_646
Cu2 I2 Cu1 61.08(5) . .
Cu2 I2 Cu3 94.60(6) . 2_646
Cu1 I2 Cu3 63.15(5) . 2_646
Cu2 I3 Cu1 60.77(5) . .
Cu2 I3 Cu3 67.15(6) . .
Cu1 I3 Cu3 63.19(5) . .
Cu3 I5 Cu1 65.76(5) . .
C6 N2 C5 122.1(11) . .
C6 N2 C7 120.0(10) . .
C5 N2 C7 117.8(10) . .
N1 C1 C2 177.3(15) . .
C3 C2 C4 119.7(12) . .
C3 C2 C1 122.8(11) . .
C4 C2 C1 117.5(12) . .
C2 C3 C6 120.4(12) . .
C5 C4 C2 120.6(13) . .
C4 C5 N2 118.6(13) . .
N2 C6 C3 118.6(12) . .
N2 C7 C8 111.9(8) . .
C13 C8 C9 119.0(11) . .
C13 C8 C7 121.3(11) . .
C9 C8 C7 119.6(11) . .
C10 C9 C8 119.6(12) . .
C9 C10 C11 121.3(12) . .
C10 C11 C12 119.0(12) . .
C13 C12 C11 119.1(12) . .
C12 C13 C8 121.8(11) . .

loop_
_geom_bond_atom_site_label_1
_geom_bond_atom_site_label_2
_geom_bond_distance
_geom_bond_site_symmetry_2
Cu1 I5 2.6470(16) .
Cu1 I2 2.6763(17) .
Cu1 I3 2.6840(15) .
Cu1 I1 2.6912(17) .
Cu1 Cu2 2.715(2) .
Cu1 Cu3 2.815(2) 2_646
Cu1 Cu3 2.856(2) .
Cu2 I4 2.5842(17) .
Cu2 I2 2.6662(18) .
Cu2 I3 2.6838(19) .
Cu2 I1 2.822(2) 2_656
Cu2 Cu3 3.014(2) .
Cu3 I5 2.6137(15) .
Cu3 I1 2.6778(17) 2_656
Cu3 I2 2.6996(18) 2_656
Cu3 I3 2.7657(18) .
Cu3 Cu1 2.815(2) 2_656
I1 Cu3 2.6778(17) 2_646
I1 Cu2 2.822(2) 2_646
I2 Cu3 2.6996(18) 2_646
N1 C1 1.123(17) .
N2 C6 1.334(14) .
N2 C5 1.381(15) .
N2 C7 1.506(14) .
C1 C2 1.454(18) .
C2 C3 1.349(16) .
C2 C4 1.381(16) .
C3 C6 1.390(17) .
C4 C5 1.349(19) .
C7 C8 1.527(15) .
C8 C13 1.370(15) .
C8 C9 1.383(15) .
C9 C10 1.364(18) .
C10 C11 1.380(16) .
C11 C12 1.388(16) .
C12 C13 1.369(18) .
